data_4511693
loop_
_publ_author_name
'Pfeiffer, Constance R.'
'Fowler, Drew A.'
'Atwood, Jerry L.'

_publ_section_title
;
 Endo vs Exo Bowl: Complexation of Xanthone by Pyrogallol[4]arenes
;
_journal_issue 8
_journal_name_full 'Crystal Growth &amp; Design'
_journal_page_first 4205
_journal_paper_doi 10.1021/cg500794w
_journal_volume 14
_journal_year 2014
_chemical_formula_moiety 'C40 H48 O12, C13 H8 O2, 2 (C2 H3 N)'
_chemical_formula_sum 'C57 H62 N2 O14'
_chemical_formula_weight 999.09
_space_group_IT_number 2
_symmetry_cell_setting triclinic
_symmetry_Int_Tables_number 2
_symmetry_space_group_name_Hall '-P 1'
_symmetry_space_group_name_H-M 'P -1'
_atom_sites_solution_hydrogens geom
_atom_sites_solution_primary direct
_atom_sites_solution_secondary difmap
_audit_creation_method SHELXL-97
_cell_angle_alpha 72.312(2)
_cell_angle_beta 83.962(2)
_cell_angle_gamma 60.700(2)
_cell_formula_units_Z 2
_cell_length_a 12.4166(19)
_cell_length_b 12.4314(19)
_cell_length_c 19.473(3)
_cell_measurement_reflns_used 4907
_cell_measurement_temperature 173(2)
_cell_measurement_theta_max 25.6
_cell_measurement_theta_min 2.5
_cell_volume 2493.9(7)
_computing_cell_refinement 'APEX2 (Bruker AXS, 2008)'
_computing_data_collection 'APEX2 (Bruker AXS, 2008)'
_computing_data_reduction 'APEX2 (Bruker AXS, 2008)'
_computing_molecular_graphics 'X-SEED, Barbour, 2001'
_computing_publication_material 'CIFTAB (Sheldrick, 2013)'
_computing_structure_refinement 'SHELXL-1997 (Sheldrick, 1997)'
_computing_structure_solution 'SHELXS-1997 (Sheldrick, 1997)'
_diffrn_ambient_temperature 173(2)
_diffrn_measured_fraction_theta_full 0.992
_diffrn_measured_fraction_theta_max 0.992
_diffrn_measurement_device_type 'Bruker APEXII CCD area detector'
_diffrn_measurement_method 'omega scans'
_diffrn_radiation_monochromator graphite
_diffrn_radiation_type MoK\a
_diffrn_radiation_wavelength 0.71073
_diffrn_reflns_av_R_equivalents 0.0378
_diffrn_reflns_av_sigmaI/netI 0.0507
_diffrn_reflns_limit_h_max 15
_diffrn_reflns_limit_h_min -15
_diffrn_reflns_limit_k_max 15
_diffrn_reflns_limit_k_min -15
_diffrn_reflns_limit_l_max 24
_diffrn_reflns_limit_l_min -24
_diffrn_reflns_number 28775
_diffrn_reflns_theta_full 27.13
_diffrn_reflns_theta_max 27.13
_diffrn_reflns_theta_min 1.88
_diffrn_source 'fine-focus sealed tube'
_diffrn_standards_decay_% 0.0
_exptl_absorpt_coefficient_mu 0.095
_exptl_absorpt_correction_T_max 0.99
_exptl_absorpt_correction_T_min 0.90
_exptl_absorpt_correction_type multi-scan
_exptl_absorpt_process_details
;
 Data were corrected for decay and absorption using the program SADABS 
 (Sheldrick, G. M. (2003). SADABS. Version 2.10. University of
 G\"ottingen, Germany).
;
_exptl_crystal_colour colourless
_exptl_crystal_density_diffrn 1.330
_exptl_crystal_density_method 'not measured'
_exptl_crystal_description plate
_exptl_crystal_F_000 1060
_exptl_crystal_size_max 0.12
_exptl_crystal_size_mid 0.10
_exptl_crystal_size_min 0.01
_refine_diff_density_max 0.945
_refine_diff_density_min -0.449
_refine_diff_density_rms 0.055
_refine_ls_extinction_method none
_refine_ls_goodness_of_fit_ref 1.054
_refine_ls_hydrogen_treatment constr
_refine_ls_matrix_type full
_refine_ls_number_parameters 676
_refine_ls_number_reflns 10928
_refine_ls_number_restraints 0
_refine_ls_restrained_S_all 1.054
_refine_ls_R_factor_all 0.0821
_refine_ls_R_factor_gt 0.0538
_refine_ls_shift/su_max 0.000
_refine_ls_shift/su_mean 0.000
_refine_ls_structure_factor_coef Fsqd
_refine_ls_weighting_details 'calc w=1/[\s^2^(Fo^2^)+(0.0701P)^2^+0.7710P] where P=(Fo^2^+2Fc^2^)/3'
_refine_ls_weighting_scheme calc
_refine_ls_wR_factor_gt 0.1356
_refine_ls_wR_factor_ref 0.1516
_reflns_number_gt 7539
_reflns_number_total 10928
_reflns_threshold_expression >2sigma(I)
_cod_data_source_file cg500794w_si_001.cif
_cod_data_source_block 2cp44j
_cod_depositor_comments 'Adding full bibliography for 4511688--4511695.cif.'
_cod_database_code 4511693

loop_
_symmetry_equiv_pos_as_xyz
'x, y, z'
'-x, -y, -z'

loop_
_atom_site_label
_atom_site_type_symbol
_atom_site_fract_x
_atom_site_fract_y
_atom_site_fract_z
_atom_site_U_iso_or_equiv
_atom_site_adp_type
_atom_site_occupancy
_atom_site_symmetry_multiplicity
_atom_site_calc_flag
_atom_site_refinement_flags
O9 O 0.55648(12) -0.00740(12) 0.42036(7) 0.0204(3) Uani 1 1 d .
H9 H 0.4844 0.0531 0.4200 0.024 Uiso 1 1 calc R
O4 O 0.82394(13) 0.58854(13) 0.40211(7) 0.0227(3) Uani 1 1 d .
H4 H 0.7569 0.6562 0.3866 0.027 Uiso 1 1 calc R
O12 O 0.13471(13) 0.66203(12) 0.38486(7) 0.0222(3) Uani 1 1 d .
H12 H 0.1153 0.6383 0.4272 0.027 Uiso 1 1 calc R
O7 O 0.95473(12) -0.05448(13) 0.42067(7) 0.0224(3) Uani 1 1 d .
H7 H 0.9893 -0.0088 0.4141 0.027 Uiso 1 1 calc R
O6 O 1.01172(13) 0.13939(12) 0.42528(7) 0.0234(3) Uani 1 1 d .
H6 H 1.0216 0.1348 0.4683 0.028 Uiso 1 1 calc R
O11 O 0.15824(12) 0.41910(13) 0.45912(7) 0.0208(3) Uani 1 1 d .
H11 H 0.1849 0.4238 0.4954 0.025 Uiso 1 1 calc R
O5 O 0.97881(12) 0.34183(12) 0.47484(7) 0.0194(3) Uani 1 1 d .
H5 H 1.0193 0.3819 0.4670 0.023 Uiso 1 1 calc R
O10 O 0.33151(13) 0.20480(12) 0.41627(7) 0.0238(3) Uani 1 1 d .
H10 H 0.2909 0.2080 0.4536 0.029 Uiso 1 1 calc R
O3 O 0.60423(13) 0.80671(14) 0.36285(8) 0.0287(3) Uani 1 1 d .
H3 H 0.5680 0.8627 0.3849 0.034 Uiso 1 1 calc R
O1 O 0.19813(13) 0.86013(14) 0.36202(9) 0.0298(4) Uani 1 1 d .
H1 H 0.1691 0.8094 0.3690 0.036 Uiso 1 1 calc R
O8 O 0.79009(12) -0.13822(13) 0.46955(8) 0.0261(3) Uani 1 1 d .
H8 H 0.8676 -0.1811 0.4735 0.031 Uiso 1 1 calc R
C8 C 0.91745(17) 0.36827(18) 0.41074(10) 0.0177(4) Uani 1 1 d .
C20 C 0.23052(17) 0.43361(18) 0.40116(10) 0.0169(4) Uani 1 1 d .
O2 O 0.36483(14) 0.90683(16) 0.40736(9) 0.0353(4) Uani 1 1 d .
H2 H 0.2885 0.9377 0.4130 0.042 Uiso 1 1 calc R
C18 C 0.83775(17) 0.01947(18) 0.38653(10) 0.0174(4) Uani 1 1 d .
C26 C 0.26002(18) 0.70581(18) 0.25842(10) 0.0186(4) Uani 1 1 d .
H26 H 0.1749 0.7699 0.2671 0.022 Uiso 1 1 calc R
C17 C 0.68080(17) 0.19443(18) 0.30055(10) 0.0179(4) Uani 1 1 d .
H17 H 0.6549 0.2708 0.2612 0.022 Uiso 1 1 calc R
C19 C 0.46475(17) 0.22104(18) 0.29170(10) 0.0189(4) Uani 1 1 d .
H19 H 0.4315 0.1591 0.3091 0.023 Uiso 1 1 calc R
C56 C 0.80259(17) 0.13006(18) 0.32822(10) 0.0173(4) Uani 1 1 d .
C13 C 0.89321(17) 0.18025(18) 0.29554(10) 0.0181(4) Uani 1 1 d .
H13 H 0.9785 0.1081 0.3128 0.022 Uiso 1 1 calc R
C9 C 0.93354(17) 0.26653(18) 0.38720(10) 0.0182(4) Uani 1 1 d .
C11 C 0.77449(17) 0.52263(18) 0.30879(10) 0.0179(4) Uani 1 1 d .
C16 C 0.59483(17) 0.15236(18) 0.32768(10) 0.0171(4) Uani 1 1 d .
C23 C 0.35737(17) 0.46284(18) 0.27805(10) 0.0178(4) Uani 1 1 d .
H23 H 0.3999 0.4733 0.2351 0.021 Uiso 1 1 calc R
C7 C 0.68832(17) 0.66053(18) 0.26426(10) 0.0185(4) Uani 1 1 d .
H14 H 0.7202 0.7160 0.2722 0.022 Uiso 1 1 calc R
C5 C 0.35082(18) 0.73177(18) 0.28846(10) 0.0188(4) Uani 1 1 d .
C4 C 0.47269(18) 0.68333(18) 0.26799(10) 0.0185(4) Uani 1 1 d .
H15 H 0.4991 0.6299 0.2370 0.022 Uiso 1 1 calc R
C14 C 0.75450(18) -0.02554(17) 0.41417(10) 0.0180(4) Uani 1 1 d .
C24 C 0.37711(17) 0.33954(18) 0.31620(10) 0.0172(4) Uani 1 1 d .
C22 C 0.27773(17) 0.57181(18) 0.30015(10) 0.0175(4) Uani 1 1 d .
C12 C 0.83590(18) 0.49554(18) 0.37280(10) 0.0189(4) Uani 1 1 d .
C15 C 0.63266(17) 0.04296(18) 0.38699(10) 0.0172(4) Uani 1 1 d .
C3 C 0.55766(17) 0.70955(18) 0.29085(10) 0.0184(4) Uani 1 1 d .
C2 C 0.51898(19) 0.78445(19) 0.33803(11) 0.0217(4) Uani 1 1 d .
C35 C 0.79489(17) 0.41844(18) 0.28611(10) 0.0185(4) Uani 1 1 d .
H35 H 0.7533 0.4356 0.2426 0.022 Uiso 1 1 calc R
C25 C 0.31260(17) 0.32673(18) 0.37861(10) 0.0184(4) Uani 1 1 d .
C10 C 0.87269(17) 0.29071(18) 0.32360(10) 0.0176(4) Uani 1 1 d .
C21 C 0.21520(17) 0.55515(18) 0.36295(10) 0.0181(4) Uani 1 1 d .
O13 O 0.07202(15) 0.45653(17) 0.25566(9) 0.0410(4) Uani 1 1 d .
C1 C 0.39865(19) 0.83233(19) 0.36063(11) 0.0239(4) Uani 1 1 d .
C6 C 0.31548(18) 0.80550(18) 0.33657(11) 0.0217(4) Uani 1 1 d .
C33 C 0.46855(19) 0.2487(2) 0.20968(11) 0.0240(4) Uani 1 1 d .
H33A H 0.3829 0.2943 0.1887 0.029 Uiso 1 1 calc R
H33B H 0.5047 0.3067 0.1905 0.029 Uiso 1 1 calc R
C30 C 0.88827(19) 0.21834(19) 0.21274(11) 0.0229(4) Uani 1 1 d .
H30A H 0.8023 0.2830 0.1943 0.027 Uiso 1 1 calc R
H30B H 0.9409 0.2594 0.1948 0.027 Uiso 1 1 calc R
C27 C 0.69100(18) 0.67557(19) 0.18291(11) 0.0226(4) Uani 1 1 d .
H27A H 0.7782 0.6333 0.1698 0.027 Uiso 1 1 calc R
H27B H 0.6506 0.6302 0.1724 0.027 Uiso 1 1 calc R
C36 C 0.26720(19) 0.72553(19) 0.17662(11) 0.0230(4) Uani 1 1 d .
H36A H 0.3499 0.6611 0.1667 0.028 Uiso 1 1 calc R
H36B H 0.2050 0.7095 0.1602 0.028 Uiso 1 1 calc R
C37 C 0.2451(2) 0.8595(2) 0.13314(12) 0.0328(5) Uani 1 1 d .
H37A H 0.1642 0.9244 0.1446 0.039 Uiso 1 1 calc R
H37B H 0.3099 0.8741 0.1476 0.039 Uiso 1 1 calc R
C28 C 0.6271(2) 0.8150(2) 0.13596(11) 0.0310(5) Uani 1 1 d .
H28A H 0.5384 0.8563 0.1464 0.037 Uiso 1 1 calc R
H28B H 0.6640 0.8622 0.1480 0.037 Uiso 1 1 calc R
O14 O 0.0414(2) 0.5832(2) 0.03442(10) 0.0595(6) Uani 1 1 d .
C31 C 0.9305(2) 0.1064(2) 0.18303(12) 0.0363(6) Uani 1 1 d .
H31A H 0.8774 0.0657 0.2003 0.044 Uiso 1 1 calc R
H31B H 1.0163 0.0413 0.2015 0.044 Uiso 1 1 calc R
C34 C 0.5431(2) 0.1278(2) 0.18549(12) 0.0322(5) Uani 1 1 d .
H34A H 0.6287 0.0813 0.2068 0.039 Uiso 1 1 calc R
H34B H 0.5063 0.0702 0.2036 0.039 Uiso 1 1 calc R
C39 C 0.0169(2) 0.5859(3) 0.22016(13) 0.0376(6) Uani 1 1 d .
C51 C 0.1160(2) 0.3698(3) 0.21687(14) 0.0381(6) Uani 1 1 d .
C44 C 0.0057(2) 0.6327(2) 0.14491(13) 0.0371(6) Uani 1 1 d .
C46 C 0.1071(2) 0.4071(3) 0.14125(13) 0.0391(6) Uani 1 1 d .
C40 C -0.0286(2) 0.6683(3) 0.26283(15) 0.0436(6) Uani 1 1 d .
H40 H -0.0209 0.6351 0.3140 0.052 Uiso 1 1 calc R
C45 C 0.0499(2) 0.5443(3) 0.10113(13) 0.0402(6) Uani 1 1 d .
C49 C 0.2195(3) 0.1478(3) 0.22027(17) 0.0524(7) Uani 1 1 d .
H49 H 0.2588 0.0591 0.2469 0.063 Uiso 1 1 calc R
C47 C 0.1537(2) 0.3114(3) 0.10653(15) 0.0469(7) Uani 1 1 d .
H47 H 0.1464 0.3352 0.0554 0.056 Uiso 1 1 calc R
C32 C 0.9256(3) 0.1469(3) 0.10089(13) 0.0450(6) Uani 1 1 d .
H32A H 0.8394 0.2035 0.0824 0.067 Uiso 1 1 calc R
H32B H 0.9613 0.0702 0.0840 0.067 Uiso 1 1 calc R
H32C H 0.9729 0.1931 0.0834 0.067 Uiso 1 1 calc R
C43 C -0.0516(2) 0.7672(3) 0.11302(15) 0.0457(7) Uani 1 1 d .
H43 H -0.0587 0.8013 0.0619 0.055 Uiso 1 1 calc R
C29 C 0.6389(3) 0.8248(3) 0.05606(13) 0.0483(7) Uani 1 1 d .
H29A H 0.7265 0.7816 0.0458 0.072 Uiso 1 1 calc R
H29B H 0.6005 0.9158 0.0276 0.072 Uiso 1 1 calc R
H29C H 0.5972 0.7834 0.0433 0.072 Uiso 1 1 calc R
C57 C 0.5466(3) 0.1588(3) 0.10426(14) 0.0502(7) Uani 1 1 d .
H57A H 0.4627 0.1989 0.0832 0.075 Uiso 1 1 calc R
H57B H 0.5993 0.0792 0.0910 0.075 Uiso 1 1 calc R
H57C H 0.5802 0.2184 0.0859 0.075 Uiso 1 1 calc R
C50 C 0.1726(2) 0.2395(3) 0.25641(15) 0.0463(7) Uani 1 1 d .
H50 H 0.1786 0.2147 0.3077 0.056 Uiso 1 1 calc R
C41 C -0.0852(3) 0.7995(3) 0.23004(17) 0.0510(7) Uani 1 1 d .
H41 H -0.1166 0.8569 0.2589 0.061 Uiso 1 1 calc R
C48 C 0.2101(3) 0.1830(3) 0.14520(17) 0.0534(7) Uani 1 1 d .
H48 H 0.2425 0.1187 0.1208 0.064 Uiso 1 1 calc R
C42 C -0.0971(3) 0.8492(3) 0.15493(17) 0.0528(7) Uani 1 1 d .
H42 H -0.1366 0.9397 0.1330 0.063 Uiso 1 1 calc R
C38 C 0.2466(3) 0.8786(3) 0.05229(14) 0.0558(8) Uani 1 1 d .
H38A H 0.3275 0.8166 0.0403 0.084 Uiso 1 1 calc R
H38B H 0.2310 0.9665 0.0268 0.084 Uiso 1 1 calc R
H38C H 0.1821 0.8652 0.0375 0.084 Uiso 1 1 calc R
N1 N 0.6692(3) 0.4581(4) 0.49506(16) 0.0944(12) Uani 1 1 d .
C52 C 0.6276(3) 0.4154(4) 0.46719(16) 0.0630(9) Uani 1 1 d .
C53 C 0.5766(3) 0.3644(3) 0.43246(18) 0.0619(8) Uani 1 1 d .
H53A H 0.5500 0.4190 0.3826 0.093 Uiso 1 1 calc R
H53B H 0.5053 0.3619 0.4583 0.093 Uiso 1 1 calc R
H53C H 0.6392 0.2768 0.4325 0.093 Uiso 1 1 calc R
N2 N 0.5683(3) 0.4933(3) 0.11419(19) 0.0746(8) Uani 1 1 d .
C54 C 0.6163(3) 0.4900(3) 0.0626(2) 0.0617(9) Uani 1 1 d .
C55 C 0.6784(4) 0.4840(4) -0.0055(2) 0.1046(15) Uani 1 1 d .
H55A H 0.7549 0.4872 -0.0022 0.157 Uiso 1 1 calc R
H55B H 0.6238 0.5573 -0.0450 0.157 Uiso 1 1 calc R
H55C H 0.6980 0.4033 -0.0149 0.157 Uiso 1 1 calc R

loop_
_atom_site_aniso_label
_atom_site_aniso_U_11
_atom_site_aniso_U_22
_atom_site_aniso_U_33
_atom_site_aniso_U_23
_atom_site_aniso_U_13
_atom_site_aniso_U_12
O9 0.0159(7) 0.0168(7) 0.0274(8) -0.0047(6) 0.0028(6) -0.0084(6)
O4 0.0277(8) 0.0158(7) 0.0227(7) -0.0048(6) -0.0058(6) -0.0082(6)
O12 0.0263(8) 0.0192(7) 0.0216(7) -0.0083(6) 0.0070(6) -0.0111(6)
O7 0.0175(7) 0.0206(7) 0.0263(8) 0.0010(6) -0.0020(6) -0.0109(6)
O6 0.0307(8) 0.0163(7) 0.0201(7) -0.0014(6) -0.0059(6) -0.0099(6)
O11 0.0247(7) 0.0246(7) 0.0170(7) -0.0071(6) 0.0048(6) -0.0149(6)
O5 0.0229(7) 0.0190(7) 0.0176(7) -0.0017(5) -0.0036(5) -0.0124(6)
O10 0.0280(8) 0.0175(7) 0.0224(8) -0.0042(6) 0.0081(6) -0.0106(6)
O3 0.0238(8) 0.0295(8) 0.0420(9) -0.0219(7) 0.0022(7) -0.0133(7)
O1 0.0251(8) 0.0299(8) 0.0440(9) -0.0217(7) 0.0125(7) -0.0162(7)
O8 0.0170(7) 0.0195(7) 0.0313(8) 0.0051(6) -0.0014(6) -0.0077(6)
C8 0.0183(10) 0.0216(10) 0.0151(9) -0.0030(8) -0.0009(7) -0.0119(8)
C20 0.0167(9) 0.0210(10) 0.0149(9) -0.0047(8) 0.0003(7) -0.0107(8)
O2 0.0306(9) 0.0422(10) 0.0480(10) -0.0328(8) 0.0134(8) -0.0197(8)
C18 0.0165(9) 0.0180(9) 0.0174(10) -0.0056(8) 0.0011(7) -0.0079(8)
C26 0.0169(9) 0.0168(9) 0.0217(10) -0.0038(8) 0.0002(8) -0.0088(8)
C17 0.0226(10) 0.0147(9) 0.0161(9) -0.0034(7) 0.0012(8) -0.0094(8)
C19 0.0183(10) 0.0175(9) 0.0205(10) -0.0055(8) -0.0002(8) -0.0081(8)
C56 0.0209(10) 0.0167(9) 0.0172(9) -0.0068(8) 0.0024(8) -0.0104(8)
C13 0.0180(10) 0.0160(9) 0.0188(10) -0.0036(8) 0.0014(8) -0.0081(8)
C9 0.0169(9) 0.0168(9) 0.0180(10) -0.0015(8) 0.0010(7) -0.0081(8)
C11 0.0166(9) 0.0181(10) 0.0178(10) -0.0020(8) -0.0002(7) -0.0090(8)
C16 0.0181(9) 0.0166(9) 0.0178(10) -0.0076(8) 0.0008(7) -0.0078(8)
C23 0.0191(10) 0.0196(10) 0.0164(9) -0.0048(8) 0.0013(8) -0.0109(8)
C7 0.0198(10) 0.0173(10) 0.0207(10) -0.0049(8) -0.0007(8) -0.0106(8)
C5 0.0214(10) 0.0143(9) 0.0194(10) -0.0011(8) 0.0004(8) -0.0097(8)
C4 0.0223(10) 0.0158(9) 0.0166(9) -0.0039(8) -0.0003(8) -0.0088(8)
C14 0.0216(10) 0.0137(9) 0.0175(10) -0.0021(7) 0.0006(8) -0.0089(8)
C24 0.0157(9) 0.0177(9) 0.0183(10) -0.0059(8) -0.0009(7) -0.0076(8)
C22 0.0181(10) 0.0169(9) 0.0181(10) -0.0029(8) -0.0021(7) -0.0097(8)
C12 0.0207(10) 0.0191(10) 0.0201(10) -0.0069(8) 0.0023(8) -0.0116(8)
C15 0.0194(10) 0.0168(9) 0.0199(10) -0.0081(8) 0.0038(8) -0.0110(8)
C3 0.0193(10) 0.0142(9) 0.0195(10) -0.0021(8) -0.0010(8) -0.0075(8)
C2 0.0242(11) 0.0196(10) 0.0243(11) -0.0053(8) -0.0014(8) -0.0130(9)
C35 0.0198(10) 0.0204(10) 0.0179(10) -0.0046(8) 0.0004(8) -0.0122(8)
C25 0.0186(10) 0.0176(9) 0.0194(10) -0.0030(8) -0.0024(8) -0.0097(8)
C10 0.0179(10) 0.0195(10) 0.0179(10) -0.0048(8) 0.0034(8) -0.0117(8)
C21 0.0155(9) 0.0181(10) 0.0215(10) -0.0077(8) -0.0005(8) -0.0073(8)
O13 0.0350(9) 0.0500(11) 0.0362(10) -0.0041(8) -0.0008(8) -0.0233(8)
C1 0.0290(11) 0.0210(10) 0.0263(11) -0.0115(9) 0.0036(9) -0.0132(9)
C6 0.0205(10) 0.0176(10) 0.0278(11) -0.0068(8) 0.0048(8) -0.0104(8)
C33 0.0245(11) 0.0258(11) 0.0218(11) -0.0073(9) -0.0001(8) -0.0119(9)
C30 0.0260(11) 0.0243(11) 0.0212(10) -0.0060(8) 0.0038(8) -0.0150(9)
C27 0.0199(10) 0.0218(10) 0.0243(11) -0.0052(8) 0.0010(8) -0.0097(9)
C36 0.0221(10) 0.0243(11) 0.0217(10) -0.0034(8) -0.0009(8) -0.0119(9)
C37 0.0395(13) 0.0255(12) 0.0256(12) -0.0016(9) 0.0011(10) -0.0131(10)
C28 0.0330(12) 0.0276(12) 0.0259(12) 0.0006(9) -0.0036(9) -0.0136(10)
O14 0.0814(15) 0.0600(13) 0.0358(11) -0.0024(9) -0.0081(10) -0.0375(12)
C31 0.0469(15) 0.0339(13) 0.0260(12) -0.0124(10) 0.0063(10) -0.0167(11)
C34 0.0346(13) 0.0308(12) 0.0301(12) -0.0127(10) 0.0008(10) -0.0126(10)
C39 0.0274(12) 0.0491(15) 0.0396(14) -0.0052(12) -0.0031(10) -0.0244(12)
C51 0.0284(13) 0.0481(15) 0.0405(14) -0.0070(12) -0.0004(11) -0.0233(12)
C44 0.0286(12) 0.0443(14) 0.0405(14) -0.0056(12) -0.0018(10) -0.0222(11)
C46 0.0346(13) 0.0470(15) 0.0375(14) -0.0052(12) -0.0032(11) -0.0242(12)
C40 0.0349(14) 0.0628(18) 0.0415(15) -0.0138(13) 0.0019(11) -0.0307(14)
C45 0.0379(14) 0.0495(16) 0.0338(14) -0.0026(12) -0.0054(11) -0.0256(12)
C49 0.0470(17) 0.0416(16) 0.0624(19) 0.0011(14) -0.0072(14) -0.0241(14)
C47 0.0472(16) 0.0505(17) 0.0466(16) -0.0096(13) -0.0009(13) -0.0282(14)
C32 0.0549(17) 0.0482(16) 0.0310(13) -0.0183(12) 0.0054(12) -0.0210(13)
C43 0.0419(15) 0.0494(16) 0.0464(16) -0.0031(13) -0.0065(12) -0.0269(13)
C29 0.0628(18) 0.0437(15) 0.0279(13) 0.0032(11) -0.0074(12) -0.0239(14)
C57 0.0701(19) 0.0388(15) 0.0357(14) -0.0161(12) 0.0079(13) -0.0198(14)
C50 0.0370(14) 0.0510(17) 0.0427(15) 0.0062(13) -0.0053(12) -0.0251(13)
C41 0.0415(16) 0.0607(19) 0.064(2) -0.0267(16) 0.0053(14) -0.0298(15)
C48 0.0544(18) 0.0476(17) 0.061(2) -0.0108(15) -0.0023(15) -0.0282(15)
C42 0.0470(17) 0.0464(17) 0.066(2) -0.0106(15) -0.0065(14) -0.0250(14)
C38 0.083(2) 0.0452(16) 0.0272(14) 0.0017(12) 0.0020(14) -0.0291(16)
N1 0.070(2) 0.197(4) 0.0550(18) -0.056(2) 0.0191(15) -0.085(2)
C52 0.0400(16) 0.100(3) 0.0429(17) -0.0292(18) 0.0069(13) -0.0253(17)
C53 0.067(2) 0.072(2) 0.0590(19) -0.0400(17) 0.0101(16) -0.0322(18)
N2 0.073(2) 0.0653(19) 0.089(2) -0.0240(17) 0.0153(18) -0.0370(16)
C54 0.0504(19) 0.0454(18) 0.076(2) -0.0076(17) 0.0073(17) -0.0200(15)
C55 0.085(3) 0.077(3) 0.092(3) 0.006(2) 0.019(2) -0.015(2)

loop_
_atom_type_symbol
_atom_type_description
_atom_type_scat_dispersion_real
_atom_type_scat_dispersion_imag
_atom_type_scat_source
C C 0.0033 0.0016 'International Tables Vol C Tables 4.2.6.8 and 6.1.1.4'
H H 0.0000 0.0000 'International Tables Vol C Tables 4.2.6.8 and 6.1.1.4'
O O 0.0106 0.0060 'International Tables Vol C Tables 4.2.6.8 and 6.1.1.4'
N N 0.0061 0.0033 'International Tables Vol C Tables 4.2.6.8 and 6.1.1.4'

loop_
_geom_angle_atom_site_label_1
_geom_angle_atom_site_label_2
_geom_angle_atom_site_label_3
_geom_angle
C15 O9 H9 109.5
C12 O4 H4 109.5
C21 O12 H12 109.5
C18 O7 H7 109.5
C9 O6 H6 109.5
C20 O11 H11 109.5
C8 O5 H5 109.5
C25 O10 H10 109.5
C2 O3 H3 109.5
C6 O1 H1 109.5
C14 O8 H8 109.5
C9 C8 O5 119.34(16)
C9 C8 C12 120.48(17)
O5 C8 C12 120.10(16)
C25 C20 O11 119.31(16)
C25 C20 C21 120.08(17)
O11 C20 C21 120.48(17)
C1 O2 H2 109.5
O7 C18 C14 115.00(16)
O7 C18 C56 124.33(16)
C14 C18 C56 120.67(17)
C5 C26 C22 110.19(15)
C5 C26 C36 112.56(16)
C22 C26 C36 112.30(16)
C5 C26 H26 107.2
C22 C26 H26 107.2
C36 C26 H26 107.2
C56 C17 C16 123.36(17)
C56 C17 H17 118.3
C16 C17 H17 118.3
C24 C19 C33 113.65(16)
C24 C19 C16 111.84(15)
C33 C19 C16 111.63(16)
C24 C19 H19 106.4
C33 C19 H19 106.4
C16 C19 H19 106.4
C18 C56 C17 117.23(17)
C18 C56 C13 121.82(17)
C17 C56 C13 120.95(16)
C10 C13 C30 111.78(15)
C10 C13 C56 110.48(15)
C30 C13 C56 112.73(16)
C10 C13 H13 107.2
C30 C13 H13 107.2
C56 C13 H13 107.2
O6 C9 C8 121.24(17)
O6 C9 C10 118.47(17)
C8 C9 C10 120.28(17)
C35 C11 C12 117.42(17)
C35 C11 C7 120.52(17)
C12 C11 C7 122.06(17)
C15 C16 C17 117.72(17)
C15 C16 C19 120.98(17)
C17 C16 C19 121.26(17)
C24 C23 C22 122.86(18)
C24 C23 H23 118.6
C22 C23 H23 118.6
C3 C7 C11 111.44(15)
C3 C7 C27 112.37(16)
C11 C7 C27 112.27(16)
C3 C7 H14 106.8
C11 C7 H14 106.8
C27 C7 H14 106.8
C4 C5 C6 117.44(18)
C4 C5 C26 120.71(17)
C6 C5 C26 121.84(17)
C5 C4 C3 123.08(18)
C5 C4 H15 118.5
C3 C4 H15 118.5
O8 C14 C15 118.17(16)
O8 C14 C18 121.10(17)
C15 C14 C18 120.72(17)
C23 C24 C25 117.56(17)
C23 C24 C19 122.41(17)
C25 C24 C19 120.02(17)
C21 C22 C23 117.94(17)
C21 C22 C26 120.11(17)
C23 C22 C26 121.93(17)
O4 C12 C11 123.87(17)
O4 C12 C8 115.70(16)
C11 C12 C8 120.41(17)
O9 C15 C14 115.99(16)
O9 C15 C16 123.84(17)
C14 C15 C16 120.11(17)
C2 C3 C4 117.91(18)
C2 C3 C7 120.49(17)
C4 C3 C7 121.59(17)
O3 C2 C3 118.06(17)
O3 C2 C1 121.43(18)
C3 C2 C1 120.49(18)
C10 C35 C11 123.58(18)
C10 C35 H35 118.2
C11 C35 H35 118.2
O10 C25 C20 121.31(17)
O10 C25 C24 117.67(17)
C20 C25 C24 121.01(17)
C35 C10 C9 117.76(17)
C35 C10 C13 121.33(17)
C9 C10 C13 120.90(17)
O12 C21 C20 120.79(17)
O12 C21 C22 118.67(17)
C20 C21 C22 120.50(17)
C51 O13 C39 119.54(19)
O2 C1 C6 121.47(18)
O2 C1 C2 118.12(18)
C6 C1 C2 120.42(18)
O1 C6 C1 114.98(17)
O1 C6 C5 124.38(18)
C1 C6 C5 120.61(18)
C34 C33 C19 113.39(17)
C34 C33 H33A 108.9
C19 C33 H33A 108.9
C34 C33 H33B 108.9
C19 C33 H33B 108.9
H33A C33 H33B 107.7
C31 C30 C13 113.46(17)
C31 C30 H30A 108.9
C13 C30 H30A 108.9
C31 C30 H30B 108.9
C13 C30 H30B 108.9
H30A C30 H30B 107.7
C28 C27 C7 113.83(17)
C28 C27 H27A 108.8
C7 C27 H27A 108.8
C28 C27 H27B 108.8
C7 C27 H27B 108.8
H27A C27 H27B 107.7
C37 C36 C26 113.76(17)
C37 C36 H36A 108.8
C26 C36 H36A 108.8
C37 C36 H36B 108.8
C26 C36 H36B 108.8
H36A C36 H36B 107.7
C38 C37 C36 112.7(2)
C38 C37 H37A 109.0
C36 C37 H37A 109.0
C38 C37 H37B 109.0
C36 C37 H37B 109.0
H37A C37 H37B 107.8
C29 C28 C27 111.76(19)
C29 C28 H28A 109.3
C27 C28 H28A 109.3
C29 C28 H28B 109.3
C27 C28 H28B 109.3
H28A C28 H28B 107.9
C30 C31 C32 112.3(2)
C30 C31 H31A 109.2
C32 C31 H31A 109.2
C30 C31 H31B 109.2
C32 C31 H31B 109.2
H31A C31 H31B 107.9
C57 C34 C33 111.97(19)
C57 C34 H34A 109.2
C33 C34 H34A 109.2
C57 C34 H34B 109.2
C33 C34 H34B 109.2
H34A C34 H34B 107.9
O13 C39 C40 116.5(2)
O13 C39 C44 122.1(2)
C40 C39 C44 121.4(2)
O13 C51 C50 116.6(2)
O13 C51 C46 122.7(2)
C50 C51 C46 120.7(3)
C39 C44 C43 118.2(2)
C39 C44 C45 120.5(2)
C43 C44 C45 121.3(2)
C47 C46 C51 118.5(2)
C47 C46 C45 122.0(2)
C51 C46 C45 119.6(2)
C41 C40 C39 119.0(3)
C41 C40 H40 120.5
C39 C40 H40 120.5
O14 C45 C44 121.8(2)
O14 C45 C46 122.6(3)
C44 C45 C46 115.6(2)
C50 C49 C48 121.0(3)
C50 C49 H49 119.5
C48 C49 H49 119.5
C48 C47 C46 121.0(3)
C48 C47 H47 119.5
C46 C47 H47 119.5
C31 C32 H32A 109.5
C31 C32 H32B 109.5
H32A C32 H32B 109.5
C31 C32 H32C 109.5
H32A C32 H32C 109.5
H32B C32 H32C 109.5
C42 C43 C44 120.6(3)
C42 C43 H43 119.7
C44 C43 H43 119.7
C28 C29 H29A 109.5
C28 C29 H29B 109.5
H29A C29 H29B 109.5
C28 C29 H29C 109.5
H29A C29 H29C 109.5
H29B C29 H29C 109.5
C34 C57 H57A 109.5
C34 C57 H57B 109.5
H57A C57 H57B 109.5
C34 C57 H57C 109.5
H57A C57 H57C 109.5
H57B C57 H57C 109.5
C49 C50 C51 119.1(3)
C49 C50 H50 120.4
C51 C50 H50 120.4
C40 C41 C42 120.9(3)
C40 C41 H41 119.6
C42 C41 H41 119.6
C47 C48 C49 119.7(3)
C47 C48 H48 120.2
C49 C48 H48 120.2
C43 C42 C41 119.9(3)
C43 C42 H42 120.0
C41 C42 H42 120.0
C37 C38 H38A 109.5
C37 C38 H38B 109.5
H38A C38 H38B 109.5
C37 C38 H38C 109.5
H38A C38 H38C 109.5
H38B C38 H38C 109.5
N1 C52 C53 179.4(4)
C52 C53 H53A 109.5
C52 C53 H53B 109.5
H53A C53 H53B 109.5
C52 C53 H53C 109.5
H53A C53 H53C 109.5
H53B C53 H53C 109.5
N2 C54 C55 178.7(4)
C54 C55 H55A 109.5
C54 C55 H55B 109.5
H55A C55 H55B 109.5
C54 C55 H55C 109.5
H55A C55 H55C 109.5
H55B C55 H55C 109.5

loop_
_geom_bond_atom_site_label_1
_geom_bond_atom_site_label_2
_geom_bond_distance
O9 C15 1.383(2)
O9 H9 0.8400
O4 C12 1.378(2)
O4 H4 0.8400
O12 C21 1.379(2)
O12 H12 0.8400
O7 C18 1.386(2)
O7 H7 0.8400
O6 C9 1.388(2)
O6 H6 0.8400
O11 C20 1.391(2)
O11 H11 0.8400
O5 C8 1.397(2)
O5 H5 0.8400
O10 C25 1.379(2)
O10 H10 0.8400
O3 C2 1.381(2)
O3 H3 0.8400
O1 C6 1.383(2)
O1 H1 0.8400
O8 C14 1.377(2)
O8 H8 0.8400
C8 C9 1.391(3)
C8 C12 1.398(3)
C20 C25 1.390(3)
C20 C21 1.392(3)
O2 C1 1.383(2)
O2 H2 0.8400
C18 C14 1.392(3)
C18 C56 1.392(3)
C26 C5 1.525(3)
C26 C22 1.530(3)
C26 C36 1.536(3)
C26 H26 1.0000
C17 C56 1.394(3)
C17 C16 1.397(3)
C17 H17 0.9500
C19 C24 1.527(3)
C19 C33 1.529(3)
C19 C16 1.534(3)
C19 H19 1.0000
C56 C13 1.535(3)
C13 C10 1.528(3)
C13 C30 1.535(3)
C13 H13 1.0000
C9 C10 1.394(3)
C11 C35 1.393(3)
C11 C12 1.394(3)
C11 C7 1.527(3)
C16 C15 1.392(3)
C23 C24 1.393(3)
C23 C22 1.397(3)
C23 H23 0.9500
C7 C3 1.523(3)
C7 C27 1.536(3)
C7 H14 1.0000
C5 C4 1.392(3)
C5 C6 1.397(3)
C4 C3 1.393(3)
C4 H15 0.9500
C14 C15 1.388(3)
C24 C25 1.395(3)
C22 C21 1.395(3)
C3 C2 1.389(3)
C2 C1 1.390(3)
C35 C10 1.389(3)
C35 H35 0.9500
O13 C51 1.365(3)
O13 C39 1.371(3)
C1 C6 1.390(3)
C33 C34 1.521(3)
C33 H33A 0.9900
C33 H33B 0.9900
C30 C31 1.502(3)
C30 H30A 0.9900
C30 H30B 0.9900
C27 C28 1.521(3)
C27 H27A 0.9900
C27 H27B 0.9900
C36 C37 1.520(3)
C36 H36A 0.9900
C36 H36B 0.9900
C37 C38 1.519(3)
C37 H37A 0.9900
C37 H37B 0.9900
C28 C29 1.520(3)
C28 H28A 0.9900
C28 H28B 0.9900
O14 C45 1.237(3)
C31 C32 1.522(3)
C31 H31A 0.9900
C31 H31B 0.9900
C34 C57 1.511(3)
C34 H34A 0.9900
C34 H34B 0.9900
C39 C40 1.383(4)
C39 C44 1.397(3)
C51 C50 1.397(4)
C51 C46 1.402(3)
C44 C43 1.409(4)
C44 C45 1.455(4)
C46 C47 1.393(4)
C46 C45 1.465(4)
C40 C41 1.379(4)
C40 H40 0.9500
C49 C50 1.373(4)
C49 C48 1.393(4)
C49 H49 0.9500
C47 C48 1.375(4)
C47 H47 0.9500
C32 H32A 0.9800
C32 H32B 0.9800
C32 H32C 0.9800
C43 C42 1.367(4)
C43 H43 0.9500
C29 H29A 0.9800
C29 H29B 0.9800
C29 H29C 0.9800
C57 H57A 0.9800
C57 H57B 0.9800
C57 H57C 0.9800
C50 H50 0.9500
C41 C42 1.396(4)
C41 H41 0.9500
C48 H48 0.9500
C42 H42 0.9500
C38 H38A 0.9800
C38 H38B 0.9800
C38 H38C 0.9800
N1 C52 1.160(4)
C52 C53 1.416(5)
C53 H53A 0.9800
C53 H53B 0.9800
C53 H53C 0.9800
N2 C54 1.114(4)
C54 C55 1.466(5)
C55 H55A 0.9800
C55 H55B 0.9800
C55 H55C 0.9800

loop_
_geom_torsion_atom_site_label_1
_geom_torsion_atom_site_label_2
_geom_torsion_atom_site_label_3
_geom_torsion_atom_site_label_4
_geom_torsion
O7 C18 C56 C17 -179.24(17)
C14 C18 C56 C17 1.7(3)
O7 C18 C56 C13 0.5(3)
C14 C18 C56 C13 -178.62(17)
C16 C17 C56 C18 -1.0(3)
C16 C17 C56 C13 179.32(17)
C18 C56 C13 C10 -99.6(2)
C17 C56 C13 C10 80.2(2)
C18 C56 C13 C30 134.57(19)
C17 C56 C13 C30 -45.7(2)
O5 C8 C9 O6 -1.6(3)
C12 C8 C9 O6 -178.30(17)
O5 C8 C9 C10 179.67(16)
C12 C8 C9 C10 3.0(3)
C56 C17 C16 C15 2.3(3)
C56 C17 C16 C19 -175.38(17)
C24 C19 C16 C15 99.6(2)
C33 C19 C16 C15 -131.79(19)
C24 C19 C16 C17 -82.8(2)
C33 C19 C16 C17 45.8(2)
C35 C11 C7 C3 94.3(2)
C12 C11 C7 C3 -86.0(2)
C35 C11 C7 C27 -32.8(2)
C12 C11 C7 C27 146.92(18)
C22 C26 C5 C4 81.2(2)
C36 C26 C5 C4 -45.0(2)
C22 C26 C5 C6 -99.5(2)
C36 C26 C5 C6 134.33(19)
C6 C5 C4 C3 -2.7(3)
C26 C5 C4 C3 176.63(17)
O7 C18 C14 O8 -2.4(3)
C56 C18 C14 O8 176.83(17)
O7 C18 C14 C15 177.00(17)
C56 C18 C14 C15 -3.8(3)
C22 C23 C24 C25 0.7(3)
C22 C23 C24 C19 -179.76(17)
C33 C19 C24 C23 -33.7(2)
C16 C19 C24 C23 93.8(2)
C33 C19 C24 C25 145.78(18)
C16 C19 C24 C25 -86.7(2)
C24 C23 C22 C21 -0.5(3)
C24 C23 C22 C26 178.40(17)
C5 C26 C22 C21 87.2(2)
C36 C26 C22 C21 -146.48(18)
C5 C26 C22 C23 -91.7(2)
C36 C26 C22 C23 34.7(2)
C35 C11 C12 O4 -179.46(17)
C7 C11 C12 O4 0.9(3)
C35 C11 C12 C8 2.0(3)
C7 C11 C12 C8 -177.71(17)
C9 C8 C12 O4 177.95(17)
O5 C8 C12 O4 1.3(3)
C9 C8 C12 C11 -3.4(3)
O5 C8 C12 C11 179.93(17)
O8 C14 C15 O9 2.1(3)
C18 C14 C15 O9 -177.32(16)
O8 C14 C15 C16 -175.43(17)
C18 C14 C15 C16 5.2(3)
C17 C16 C15 O9 178.37(16)
C19 C16 C15 O9 -3.9(3)
C17 C16 C15 C14 -4.3(3)
C19 C16 C15 C14 173.34(17)
C5 C4 C3 C2 2.0(3)
C5 C4 C3 C7 -176.80(17)
C11 C7 C3 C2 96.9(2)
C27 C7 C3 C2 -136.12(18)
C11 C7 C3 C4 -84.4(2)
C27 C7 C3 C4 42.6(2)
C4 C3 C2 O3 177.69(17)
C7 C3 C2 O3 -3.5(3)
C4 C3 C2 C1 -0.7(3)
C7 C3 C2 C1 178.11(18)
C12 C11 C35 C10 -0.2(3)
C7 C11 C35 C10 179.49(17)
O11 C20 C25 O10 -5.6(3)
C21 C20 C25 O10 178.65(17)
O11 C20 C25 C24 173.21(16)
C21 C20 C25 C24 -2.5(3)
C23 C24 C25 O10 179.67(16)
C19 C24 C25 O10 0.1(3)
C23 C24 C25 C20 0.8(3)
C19 C24 C25 C20 -178.74(17)
C11 C35 C10 C9 -0.2(3)
C11 C35 C10 C13 -179.01(17)
O6 C9 C10 C35 -179.94(16)
C8 C9 C10 C35 -1.2(3)
O6 C9 C10 C13 -1.1(3)
C8 C9 C10 C13 177.65(17)
C30 C13 C10 C35 33.3(2)
C56 C13 C10 C35 -93.1(2)
C30 C13 C10 C9 -145.47(18)
C56 C13 C10 C9 88.1(2)
C25 C20 C21 O12 -179.61(17)
O11 C20 C21 O12 4.7(3)
C25 C20 C21 C22 2.8(3)
O11 C20 C21 C22 -172.92(16)
C23 C22 C21 O12 -178.95(16)
C26 C22 C21 O12 2.2(3)
C23 C22 C21 C20 -1.3(3)
C26 C22 C21 C20 179.83(17)
O3 C2 C1 O2 1.9(3)
C3 C2 C1 O2 -179.72(18)
O3 C2 C1 C6 -178.09(18)
C3 C2 C1 C6 0.3(3)
O2 C1 C6 O1 0.9(3)
C2 C1 C6 O1 -179.08(18)
O2 C1 C6 C5 178.96(18)
C2 C1 C6 C5 -1.0(3)
C4 C5 C6 O1 -179.95(18)
C26 C5 C6 O1 0.7(3)
C4 C5 C6 C1 2.2(3)
C26 C5 C6 C1 -177.17(18)
C24 C19 C33 C34 -172.74(17)
C16 C19 C33 C34 59.6(2)
C10 C13 C30 C31 169.54(18)
C56 C13 C30 C31 -65.3(2)
C3 C7 C27 C28 64.9(2)
C11 C7 C27 C28 -168.50(17)
C5 C26 C36 C37 -57.1(2)
C22 C26 C36 C37 177.81(17)
C26 C36 C37 C38 -177.2(2)
C7 C27 C28 C29 176.64(19)
C13 C30 C31 C32 -179.5(2)
C19 C33 C34 C57 -179.1(2)
C51 O13 C39 C40 178.3(2)
C51 O13 C39 C44 -1.1(3)
C39 O13 C51 C50 179.1(2)
C39 O13 C51 C46 -0.2(3)
O13 C39 C44 C43 -179.5(2)
C40 C39 C44 C43 1.1(3)
O13 C39 C44 C45 1.7(3)
C40 C39 C44 C45 -177.6(2)
O13 C51 C46 C47 -179.4(2)
C50 C51 C46 C47 1.3(3)
O13 C51 C46 C45 0.8(3)
C50 C51 C46 C45 -178.5(2)
O13 C39 C40 C41 -179.9(2)
C44 C39 C40 C41 -0.5(4)
C39 C44 C45 O14 -179.8(2)
C43 C44 C45 O14 1.5(4)
C39 C44 C45 C46 -1.0(3)
C43 C44 C45 C46 -179.8(2)
C47 C46 C45 O14 -1.2(4)
C51 C46 C45 O14 178.6(2)
C47 C46 C45 C44 -180.0(2)
C51 C46 C45 C44 -0.1(3)
C51 C46 C47 C48 -1.7(4)
C45 C46 C47 C48 178.2(2)
C39 C44 C43 C42 -1.3(4)
C45 C44 C43 C42 177.4(2)
C48 C49 C50 C51 -0.7(4)
O13 C51 C50 C49 -179.5(2)
C46 C51 C50 C49 -0.2(4)
C39 C40 C41 C42 0.1(4)
C46 C47 C48 C49 0.9(4)
C50 C49 C48 C47 0.3(4)
C44 C43 C42 C41 1.0(4)
C40 C41 C42 C43 -0.3(4)
